data_7109842
loop_
_publ_author_name
'Nathalie Bridonneau'
'Lise-Marie Chamoreau'
'Philippe P. Laine'
'Wolfgang Wernsdorfer'
'Valerie Marvaud'

_publ_section_title
;
 A new versatile class of hetero-tetra-metallic assemblies: highlighting
 single-molecule magnet behaviour
;
_journal_name_full Chem.Commun.
_journal_page_first 9476
_journal_paper_doi 10.1039/c3cc45037f
_journal_volume 49
_journal_year 2013
_chemical_formula_moiety 'C52 H52 Cu2 N20 O16 Tb2 W2, 2(C30 H22 N6 Os), 2(N O3), 18(H2 O)'
_chemical_formula_sum 'C112 H140 Cu2 N34 O40 Os2 Tb2 W2'
_chemical_formula_weight 3795.75
_space_group_IT_number 70
_symmetry_cell_setting orthorhombic
_symmetry_Int_Tables_number 70
_symmetry_space_group_name_Hall '-F 2uv 2vw'
_symmetry_space_group_name_H-M 'F d d d :2'
_atom_sites_solution_hydrogens mixed
_atom_sites_solution_primary direct
_atom_sites_solution_secondary difmap
_audit_creation_method SHELXL-97
_cell_angle_alpha 90.00
_cell_angle_beta 90.00
_cell_angle_gamma 90.00
_cell_formula_units_Z 8
_cell_length_a 22.8937(7)
_cell_length_b 29.8563(10)
_cell_length_c 41.8842(13)
_cell_measurement_reflns_used 9921
_cell_measurement_temperature 200(1)
_cell_measurement_theta_max 63.94
_cell_measurement_theta_min 4.49
_cell_volume 28628.7(16)
_computing_cell_refinement 'Bruker SAINT'
_computing_data_collection 'Bruker APEX2'
_computing_data_reduction 'Bruker SAINT'
_computing_publication_material 'WinGX publication routines (Farrugia, 1999)'
_computing_structure_refinement 'SHELXL-97 (Sheldrick, 2008)'
_computing_structure_solution 'SUPERFLIP (Palatinus & Chapuis, 2007)'
_diffrn_ambient_temperature 200(1)
_diffrn_detector_area_resol_mean 8.3333
_diffrn_measured_fraction_theta_full 0.998
_diffrn_measured_fraction_theta_max 0.998
_diffrn_measurement_device_type 'Bruker APEX-II CCD'
_diffrn_measurement_method '\f and \w scans'
_diffrn_radiation_monochromator 'curved graphite'
_diffrn_radiation_source 'fine-focus sealed tube'
_diffrn_radiation_type MoK\a
_diffrn_radiation_wavelength 0.71073
_diffrn_reflns_av_R_equivalents 0.0330
_diffrn_reflns_av_sigmaI/netI 0.0270
_diffrn_reflns_limit_h_max 34
_diffrn_reflns_limit_h_min -23
_diffrn_reflns_limit_k_max 37
_diffrn_reflns_limit_k_min -44
_diffrn_reflns_limit_l_max 62
_diffrn_reflns_limit_l_min -47
_diffrn_reflns_number 68209
_diffrn_reflns_theta_full 32.02
_diffrn_reflns_theta_max 32.02
_diffrn_reflns_theta_min 1.84
_diffrn_standards_decay_% 0
_diffrn_standards_number 0
_exptl_absorpt_coefficient_mu 4.719
_exptl_absorpt_correction_T_max 0.3385
_exptl_absorpt_correction_T_min 0.2522
_exptl_absorpt_correction_type multi-scan
_exptl_absorpt_process_details
;
SADABS, Bruker AXS Inc., Madison,
Wisconsin, USA.
;
_exptl_crystal_colour 'dark red'
_exptl_crystal_density_diffrn 1.744
_exptl_crystal_density_method 'not measured'
_exptl_crystal_description prism
_exptl_crystal_F_000 14576
_exptl_crystal_size_max 0.3
_exptl_crystal_size_mid 0.25
_exptl_crystal_size_min 0.2
_refine_diff_density_max 3.193
_refine_diff_density_min -3.124
_refine_diff_density_rms 0.182
_refine_ls_extinction_method none
_refine_ls_goodness_of_fit_ref 1.059
_refine_ls_hydrogen_treatment constr
_refine_ls_matrix_type full
_refine_ls_number_parameters 453
_refine_ls_number_reflns 12436
_refine_ls_number_restraints 7
_refine_ls_restrained_S_all 1.065
_refine_ls_R_factor_all 0.0637
_refine_ls_R_factor_gt 0.0366
_refine_ls_shift/su_max 0.001
_refine_ls_shift/su_mean 0.000
_refine_ls_structure_factor_coef Fsqd
_refine_ls_weighting_details 'calc w=1/[\s^2^(Fo^2^)+(0.0593P)^2^+407.0836P] where P=(Fo^2^+2Fc^2^)/3'
_refine_ls_weighting_scheme calc
_refine_ls_wR_factor_gt 0.1012
_refine_ls_wR_factor_ref 0.1226
_reflns_number_gt 8673
_reflns_number_total 12436
_reflns_threshold_expression >2\s(I)
_cod_data_source_file c3cc45037f.txt
_cod_data_source_block nb6-148
_cod_original_sg_symbol_H-M 'F d d d'
_cod_database_code 7109842

loop_
_symmetry_equiv_pos_as_xyz
'x, y, z'
'-x+1/4, -y+1/4, z'
'x, -y+1/4, -z+1/4'
'-x+1/4, y, -z+1/4'
'x, y+1/2, z+1/2'
'-x+1/4, -y+3/4, z+1/2'
'x, -y+3/4, -z+3/4'
'-x+1/4, y+1/2, -z+3/4'
'x+1/2, y, z+1/2'
'-x+3/4, -y+1/4, z+1/2'
'x+1/2, -y+1/4, -z+3/4'
'-x+3/4, y, -z+3/4'
'x+1/2, y+1/2, z'
'-x+3/4, -y+3/4, z'
'x+1/2, -y+3/4, -z+1/4'
'-x+3/4, y+1/2, -z+1/4'
'-x, -y, -z'
'x-1/4, y-1/4, -z'
'-x, y-1/4, z-1/4'
'x-1/4, -y, z-1/4'
'-x, -y+1/2, -z+1/2'
'x-1/4, y+1/4, -z+1/2'
'-x, y+1/4, z+1/4'
'x-1/4, -y+1/2, z+1/4'
'-x+1/2, -y, -z+1/2'
'x+1/4, y-1/4, -z+1/2'
'-x+1/2, y-1/4, z+1/4'
'x+1/4, -y, z+1/4'
'-x+1/2, -y+1/2, -z'
'x+1/4, y+1/4, -z'
'-x+1/2, y+1/4, z-1/4'
'x+1/4, -y+1/2, z-1/4'

loop_
_atom_site_label
_atom_site_type_symbol
_atom_site_fract_x
_atom_site_fract_y
_atom_site_fract_z
_atom_site_U_iso_or_equiv
_atom_site_adp_type
_atom_site_occupancy
_atom_site_symmetry_multiplicity
_atom_site_calc_flag
_atom_site_refinement_flags
_atom_site_disorder_assembly
_atom_site_disorder_group
Tb1 Tb 1.1250 0.1250 0.031492(6) 0.01855(6) Uani 1 2 d S . .
Os1 Os 0.8750 0.3750 0.009768(6) 0.02934(7) Uani 1 2 d S . .
W1 W 0.948589(9) 0.1250 0.1250 0.01777(6) Uani 1 2 d S . .
Cu1 Cu 1.1250 0.1250 -0.048499(18) 0.03002(16) Uani 1 2 d S . .
O1 O 1.10576(16) 0.08536(11) -0.01439(7) 0.0294(7) Uani 1 1 d . . .
O2 O 1.10167(16) 0.04255(11) 0.03775(8) 0.0288(7) Uani 1 1 d . . .
O3 O 0.8750 0.5543(9) -0.1250 0.245(11) Uiso 1 2 d SD . .
O4 O 0.8384(11) 0.5040(9) -0.1204(6) 0.195(11) Uiso 0.50 1 d PD . .
O5 O 0.8560(10) 0.5233(8) -0.0726(5) 0.167(8) Uiso 0.50 1 d PD . .
O1W O 1.21880(15) 0.09706(13) 0.01664(8) 0.0339(8) Uani 1 1 d . . .
H1A H 1.2313 0.0908 -0.0014 0.041 Uiso 1 1 d R . .
H1B H 1.2512 0.0950 0.0262 0.041 Uiso 1 1 d R . .
O2W O 1.0204(2) 0.16210(17) -0.04633(10) 0.0585(13) Uani 1 1 d . . .
H2A H 0.9990 0.1478 -0.0595 0.070 Uiso 1 1 d R . .
H2B H 1.0196 0.1838 -0.0592 0.070 Uiso 1 1 d R . .
O3W O 0.7638(3) -0.0081(2) 0.07712(15) 0.091(2) Uani 1 1 d . . .
H3A H 0.7878 0.0178 0.0799 0.109 Uiso 1 1 d R . .
H3B H 0.7292 0.0088 0.0795 0.109 Uiso 1 1 d R . .
O4WA O 0.9435(4) 0.1248(4) -0.0904(2) 0.079(3) Uani 0.70 1 d P A 1
O5WA O 0.9764(4) 0.0712(2) -0.1416(2) 0.067(2) Uani 0.70 1 d P B 1
O6WA O 0.8410(5) 0.1030(4) -0.0567(3) 0.091(3) Uiso 0.70 1 d P C 1
O4WB O 0.9531(9) 0.0985(6) -0.0766(4) 0.064(5) Uani 0.30 1 d P D 2
O5WB O 0.9390(9) 0.0598(6) -0.1334(5) 0.064(5) Uani 0.30 1 d P E 2
O6WB O 0.8379(12) 0.1242(9) -0.0652(6) 0.090(7) Uiso 0.30 1 d P F 2
O7W O 0.8490(6) 0.1764(4) -0.0087(3) 0.079(3) Uiso 0.50 1 d P . .
N1 N 1.06065(17) 0.11966(14) 0.07624(9) 0.0287(8) Uani 1 1 d . . .
N2 N 0.9972(2) 0.22928(15) 0.11733(11) 0.0362(9) Uani 1 1 d . . .
N3 N 0.83828(19) 0.05810(15) 0.10581(10) 0.0343(9) Uani 1 1 d . . .
N4 N 0.91103(19) 0.15543(15) 0.05145(10) 0.0334(9) Uani 1 1 d . . .
N5 N 1.1002(2) 0.08497(17) -0.08147(10) 0.0378(10) Uani 1 1 d . . .
N6 N 0.8415(2) 0.33331(15) 0.04471(11) 0.0366(9) Uani 1 1 d . . .
N7 N 0.93474(18) 0.32670(16) 0.01102(11) 0.0366(10) Uani 1 1 d . . .
N8 N 0.9303(2) 0.3957(2) -0.02578(13) 0.0454(12) Uani 1 1 d . . .
N9 N 0.8629(10) 0.5303(9) -0.1024(5) 0.204(15) Uiso 0.50 1 d PD . .
C1 C 1.02141(18) 0.11939(15) 0.09348(10) 0.0238(8) Uani 1 1 d . . .
C2 C 0.98043(19) 0.19292(16) 0.12085(11) 0.0259(8) Uani 1 1 d . . .
C3 C 0.87573(19) 0.08143(15) 0.11306(10) 0.0241(7) Uani 1 1 d . . .
C4 C 0.92137(18) 0.14434(16) 0.07718(11) 0.0259(8) Uani 1 1 d . . .
C5 C 1.1036(3) 0.01890(19) 0.06784(13) 0.0415(12) Uani 1 1 d . . .
H5A H 1.0653 0.0081 0.0730 0.062 Uiso 1 1 calc R . .
H5B H 1.1169 0.0388 0.0843 0.062 Uiso 1 1 calc R . .
H5C H 1.1301 -0.0060 0.0662 0.062 Uiso 1 1 calc R . .
C6 C 1.0871(2) 0.01780(16) 0.01076(11) 0.0273(9) Uani 1 1 d . . .
C7 C 1.0706(2) -0.02658(18) 0.01046(13) 0.0364(11) Uani 1 1 d . . .
H7 H 1.0676 -0.0425 0.0295 0.044 Uiso 1 1 calc R . .
C8 C 1.0584(3) -0.04727(19) -0.01818(15) 0.0434(13) Uani 1 1 d . . .
H8 H 1.0469 -0.0771 -0.0184 0.052 Uiso 1 1 calc R . .
C9 C 1.0631(2) -0.02398(19) -0.04668(14) 0.0405(12) Uani 1 1 d . . .
H9 H 1.0551 -0.0385 -0.0658 0.049 Uiso 1 1 calc R . .
C10 C 1.0799(2) 0.02142(18) -0.04692(12) 0.0328(10) Uani 1 1 d . . .
C11 C 1.09126(19) 0.04256(15) -0.01766(11) 0.0257(8) Uani 1 1 d . . .
C12 C 1.0835(2) 0.0441(2) -0.07775(12) 0.0376(12) Uani 1 1 d . . .
H12 H 1.0731 0.0280 -0.0959 0.045 Uiso 1 1 calc R . .
C13 C 1.1007(3) 0.1078(2) -0.11221(13) 0.0478(14) Uani 1 1 d . . .
H13A H 1.0634 0.1225 -0.1158 0.057 Uiso 1 1 calc R . .
H13B H 1.1068 0.0863 -0.1292 0.057 Uiso 1 1 calc R . .
C14 C 0.7916(3) 0.3390(2) 0.06123(15) 0.0473(14) Uani 1 1 d . . .
H14 H 0.7681 0.3635 0.0565 0.057 Uiso 1 1 calc R . .
C15 C 0.7738(4) 0.3100(3) 0.08491(17) 0.0615(19) Uani 1 1 d . . .
H15 H 0.7393 0.3151 0.0960 0.074 Uiso 1 1 calc R . .
C16 C 0.8075(4) 0.2740(3) 0.09179(18) 0.064(2) Uani 1 1 d . . .
H16 H 0.7959 0.2539 0.1076 0.077 Uiso 1 1 calc R . .
C17 C 0.8584(3) 0.2670(2) 0.07563(17) 0.0539(16) Uani 1 1 d . . .
H17 H 0.8817 0.2424 0.0805 0.065 Uiso 1 1 calc R . .
C18 C 0.8754(2) 0.29673(18) 0.05185(13) 0.0379(11) Uani 1 1 d . . .
C19 C 0.9285(2) 0.29323(18) 0.03293(15) 0.0403(13) Uani 1 1 d . . .
C20 C 0.9705(3) 0.2599(2) 0.0352(2) 0.0555(17) Uani 1 1 d . . .
H20 H 0.9666 0.2365 0.0497 0.067 Uiso 1 1 calc R . .
C21 C 1.0186(3) 0.2628(2) 0.0151(2) 0.070(2) Uani 1 1 d . . .
H21 H 1.0478 0.2412 0.0165 0.084 Uiso 1 1 calc R . .
C22 C 1.0242(3) 0.2964(2) -0.0067(2) 0.0574(19) Uani 1 1 d . . .
H22 H 1.0566 0.2974 -0.0201 0.069 Uiso 1 1 calc R . .
C23 C 0.9812(2) 0.3293(2) -0.00884(16) 0.0424(13) Uani 1 1 d . . .
C24 C 0.9779(2) 0.3670(2) -0.03022(16) 0.0469(15) Uani 1 1 d . . .
C25 C 1.0173(3) 0.3746(3) -0.0552(2) 0.072(2) Uani 1 1 d . . .
H25 H 1.0495 0.3560 -0.0579 0.086 Uiso 1 1 calc R . .
C26 C 1.0082(4) 0.4094(4) -0.0753(2) 0.086(3) Uani 1 1 d . . .
H26 H 1.0339 0.4145 -0.0922 0.104 Uiso 1 1 calc R . .
C27 C 0.9607(4) 0.4374(4) -0.0710(3) 0.099(4) Uani 1 1 d . . .
H27 H 0.9541 0.4611 -0.0850 0.119 Uiso 1 1 calc R . .
C28 C 0.9229(3) 0.4300(3) -0.0455(2) 0.069(2) Uani 1 1 d . . .
H28 H 0.8918 0.4495 -0.0423 0.083 Uiso 1 1 calc R . .

loop_
_atom_site_aniso_label
_atom_site_aniso_U_11
_atom_site_aniso_U_22
_atom_site_aniso_U_33
_atom_site_aniso_U_23
_atom_site_aniso_U_13
_atom_site_aniso_U_12
Tb1 0.02229(11) 0.01918(12) 0.01417(11) 0.000 0.000 -0.00018(10)
Os1 0.02422(11) 0.03191(13) 0.03188(13) 0.000 0.000 0.00871(10)
W1 0.01948(9) 0.01964(10) 0.01418(9) -0.00060(9) 0.000 0.000
Cu1 0.0443(4) 0.0315(4) 0.0142(3) 0.000 0.000 -0.0079(4)
O1 0.0454(18) 0.0243(16) 0.0184(14) -0.0035(12) -0.0004(13) -0.0062(14)
O2 0.0405(17) 0.0237(16) 0.0223(15) 0.0006(12) 0.0012(13) -0.0015(13)
O1W 0.0299(16) 0.045(2) 0.0267(16) -0.0067(15) 0.0008(13) 0.0074(15)
O2W 0.073(3) 0.065(3) 0.037(2) 0.012(2) -0.019(2) -0.017(3)
O3W 0.078(4) 0.095(5) 0.100(5) -0.054(4) 0.009(3) -0.031(3)
O4WA 0.075(6) 0.096(7) 0.066(6) -0.019(5) -0.009(4) 0.004(5)
O5WA 0.081(6) 0.034(4) 0.086(6) -0.006(4) -0.018(5) 0.006(4)
O4WB 0.091(13) 0.048(10) 0.053(10) 0.011(8) -0.011(9) -0.025(9)
O5WB 0.066(11) 0.049(10) 0.077(13) -0.014(9) -0.022(10) 0.025(9)
N1 0.0262(16) 0.037(2) 0.0228(17) 0.0035(16) 0.0012(13) 0.0040(15)
N2 0.046(2) 0.024(2) 0.038(2) 0.0010(17) 0.0027(18) -0.0054(17)
N3 0.038(2) 0.034(2) 0.031(2) 0.0004(17) -0.0037(17) -0.0057(17)
N4 0.040(2) 0.035(2) 0.0248(19) 0.0039(17) -0.0033(16) 0.0026(18)
N5 0.044(2) 0.050(3) 0.0195(18) -0.0065(18) -0.0016(17) -0.007(2)
N6 0.044(2) 0.032(2) 0.034(2) 0.0012(18) -0.0042(18) 0.0091(18)
N7 0.0302(19) 0.035(2) 0.044(3) -0.0128(19) -0.0079(17) 0.0084(17)
N8 0.028(2) 0.059(3) 0.048(3) 0.001(2) 0.0037(19) 0.003(2)
C1 0.0265(18) 0.028(2) 0.0171(17) 0.0014(15) -0.0021(14) 0.0030(15)
C2 0.0260(18) 0.026(2) 0.026(2) 0.0004(17) -0.0005(15) 0.0014(15)
C3 0.0269(17) 0.0263(19) 0.0190(17) -0.0003(15) -0.0012(16) 0.0009(17)
C4 0.0245(18) 0.029(2) 0.024(2) -0.0022(17) -0.0014(15) 0.0021(16)
C5 0.065(3) 0.030(3) 0.030(3) 0.007(2) 0.001(2) 0.001(2)
C6 0.029(2) 0.023(2) 0.030(2) -0.0043(17) 0.0034(16) 0.0009(16)
C7 0.044(3) 0.026(2) 0.039(3) -0.002(2) 0.005(2) -0.003(2)
C8 0.049(3) 0.026(2) 0.055(3) -0.014(2) 0.009(3) -0.007(2)
C9 0.043(3) 0.035(3) 0.043(3) -0.020(2) 0.004(2) -0.005(2)
C10 0.035(2) 0.033(3) 0.030(2) -0.012(2) 0.0002(18) -0.0048(19)
C11 0.0270(19) 0.025(2) 0.025(2) -0.0043(17) 0.0007(16) -0.0030(16)
C12 0.040(3) 0.048(3) 0.025(2) -0.015(2) 0.0002(19) -0.007(2)
C13 0.067(4) 0.058(4) 0.019(2) -0.006(2) -0.003(2) -0.017(3)
C14 0.053(3) 0.039(3) 0.050(3) 0.005(3) 0.012(3) 0.002(3)
C15 0.078(5) 0.052(4) 0.055(4) 0.012(3) 0.024(4) -0.001(4)
C16 0.092(6) 0.052(4) 0.048(4) 0.015(3) 0.004(4) -0.002(4)
C17 0.077(5) 0.033(3) 0.052(4) 0.007(3) -0.016(3) 0.003(3)
C18 0.047(3) 0.029(2) 0.038(3) -0.001(2) -0.013(2) 0.007(2)
C19 0.042(3) 0.028(2) 0.052(3) -0.010(2) -0.018(2) 0.010(2)
C20 0.044(3) 0.035(3) 0.087(5) -0.006(3) -0.015(3) 0.011(3)
C21 0.042(3) 0.037(3) 0.130(8) -0.014(4) -0.007(4) 0.013(3)
C22 0.033(3) 0.050(4) 0.089(5) -0.022(4) 0.003(3) 0.008(3)
C23 0.028(2) 0.039(3) 0.060(4) -0.015(3) -0.002(2) 0.005(2)
C24 0.026(2) 0.062(4) 0.052(3) -0.015(3) 0.010(2) -0.002(2)
C25 0.044(3) 0.098(7) 0.073(5) -0.006(5) 0.023(3) -0.001(4)
C26 0.061(5) 0.117(8) 0.082(6) 0.021(6) 0.040(4) 0.003(5)
C27 0.080(6) 0.113(9) 0.105(8) 0.056(7) 0.030(6) 0.003(6)
C28 0.055(4) 0.078(5) 0.073(5) 0.036(4) 0.022(4) 0.007(4)

loop_
_atom_type_symbol
_atom_type_description
_atom_type_scat_dispersion_real
_atom_type_scat_dispersion_imag
_atom_type_scat_source
C C 0.0033 0.0016 'International Tables Vol C Tables 4.2.6.8 and 6.1.1.4'
H H 0.0000 0.0000 'International Tables Vol C Tables 4.2.6.8 and 6.1.1.4'
N N 0.0061 0.0033 'International Tables Vol C Tables 4.2.6.8 and 6.1.1.4'
O O 0.0106 0.0060 'International Tables Vol C Tables 4.2.6.8 and 6.1.1.4'
Cu Cu 0.3201 1.2651 'International Tables Vol C Tables 4.2.6.8 and 6.1.1.4'
W W -0.8490 6.8722 'International Tables Vol C Tables 4.2.6.8 and 6.1.1.4'
Os Os -1.2165 7.6030 'International Tables Vol C Tables 4.2.6.8 and 6.1.1.4'
Tb Tb -0.1723 4.1537 'International Tables Vol C Tables 4.2.6.8 and 6.1.1.4'

loop_
_geom_angle_atom_site_label_1
_geom_angle_atom_site_label_2
_geom_angle_atom_site_label_3
_geom_angle
_geom_angle_site_symmetry_1
_geom_angle_site_symmetry_3
O1 Tb1 O1 66.61(16) 2_755 .
O1 Tb1 O1W 76.97(13) 2_755 2_755
O1 Tb1 O1W 77.86(13) . 2_755
O1 Tb1 O1W 77.86(13) 2_755 .
O1 Tb1 O1W 76.97(13) . .
O1W Tb1 O1W 149.77(17) 2_755 .
O1 Tb1 N1 143.90(13) 2_755 .
O1 Tb1 N1 120.21(13) . .
O1W Tb1 N1 70.91(12) 2_755 .
O1W Tb1 N1 137.40(13) . .
O1 Tb1 N1 120.21(13) 2_755 2_755
O1 Tb1 N1 143.90(13) . 2_755
O1W Tb1 N1 137.40(13) 2_755 2_755
O1W Tb1 N1 70.91(12) . 2_755
N1 Tb1 N1 76.66(19) . 2_755
O1 Tb1 O2 62.99(11) 2_755 2_755
O1 Tb1 O2 128.84(11) . 2_755
O1W Tb1 O2 82.93(12) 2_755 2_755
O1W Tb1 O2 100.19(12) . 2_755
N1 Tb1 O2 96.53(13) . 2_755
N1 Tb1 O2 73.98(13) 2_755 2_755
O1 Tb1 O2 128.84(11) 2_755 .
O1 Tb1 O2 62.99(11) . .
O1W Tb1 O2 100.19(12) 2_755 .
O1W Tb1 O2 82.93(12) . .
N1 Tb1 O2 73.98(13) . .
N1 Tb1 O2 96.53(13) 2_755 .
O2 Tb1 O2 168.12(14) 2_755 .
O1 Tb1 Cu1 33.31(8) 2_755 .
O1 Tb1 Cu1 33.31(8) . .
O1W Tb1 Cu1 74.89(8) 2_755 .
O1W Tb1 Cu1 74.89(8) . .
N1 Tb1 Cu1 141.67(9) . .
N1 Tb1 Cu1 141.67(9) 2_755 .
O2 Tb1 Cu1 95.94(7) 2_755 .
O2 Tb1 Cu1 95.94(7) . .
N7 Os1 N7 177.0(3) 14_655 .
N7 Os1 N8 79.2(2) 14_655 14_655
N7 Os1 N8 103.03(19) . 14_655
N7 Os1 N8 103.03(19) 14_655 .
N7 Os1 N8 79.2(2) . .
N8 Os1 N8 86.8(3) 14_655 .
N7 Os1 N6 78.46(19) 14_655 14_655
N7 Os1 N6 99.36(17) . 14_655
N8 Os1 N6 157.6(2) 14_655 14_655
N8 Os1 N6 96.0(2) . 14_655
N7 Os1 N6 99.36(17) 14_655 .
N7 Os1 N6 78.46(19) . .
N8 Os1 N6 96.0(2) 14_655 .
N8 Os1 N6 157.6(2) . .
N6 Os1 N6 89.9(3) 14_655 .
C1 W1 C1 77.2(2) . 3
C1 W1 C2 76.14(17) . .
C1 W1 C2 73.30(17) 3 .
C1 W1 C2 73.30(17) . 3
C1 W1 C2 76.14(17) 3 3
C2 W1 C2 140.6(2) . 3
C1 W1 C3 142.10(16) . 3
C1 W1 C3 114.23(16) 3 3
C2 W1 C3 73.49(16) . 3
C2 W1 C3 143.29(16) 3 3
C1 W1 C3 114.23(16) . .
C1 W1 C3 142.10(16) 3 .
C2 W1 C3 143.29(16) . .
C2 W1 C3 73.49(16) 3 .
C3 W1 C3 79.8(2) 3 .
C1 W1 C4 71.03(16) . .
C1 W1 C4 140.61(16) 3 .
C2 W1 C4 76.92(17) . .
C2 W1 C4 114.81(17) 3 .
C3 W1 C4 80.39(16) 3 .
C3 W1 C4 74.17(16) . .
C1 W1 C4 140.61(16) . 3
C1 W1 C4 71.03(16) 3 3
C2 W1 C4 114.81(17) . 3
C2 W1 C4 76.92(17) 3 3
C3 W1 C4 74.17(16) 3 3
C3 W1 C4 80.39(16) . 3
C4 W1 C4 146.7(2) . 3
O1 Cu1 O1 82.94(19) 2_755 .
O1 Cu1 N5 94.86(17) 2_755 2_755
O1 Cu1 N5 175.93(18) . 2_755
O1 Cu1 N5 175.93(18) 2_755 .
O1 Cu1 N5 94.86(17) . .
N5 Cu1 N5 87.5(3) 2_755 .
O1 Cu1 Tb1 41.47(10) 2_755 .
O1 Cu1 Tb1 41.47(10) . .
N5 Cu1 Tb1 136.24(14) 2_755 .
N5 Cu1 Tb1 136.24(14) . .
C11 O1 Cu1 125.3(3) . .
C11 O1 Tb1 129.0(3) . .
Cu1 O1 Tb1 105.22(14) . .
C6 O2 C5 117.2(4) . .
C6 O2 Tb1 118.9(3) . .
C5 O2 Tb1 123.9(3) . .
N9 O3 N9 108(3) 12_654 .
N9 O3 O4 71.7(18) 12_654 .
N9 O3 O4 45.1(12) . .
N9 O3 O4 45.1(12) 12_654 12_654
N9 O3 O4 71.7(18) . 12_654
O4 O3 O4 60(2) . 12_654
N9 O4 O3 44.8(12) . .
C1 N1 Tb1 166.5(3) . .
C12 N5 C13 123.5(4) . .
C12 N5 Cu1 126.3(4) . .
C13 N5 Cu1 110.1(4) . .
C14 N6 C18 117.9(5) . .
C14 N6 Os1 127.0(4) . .
C18 N6 Os1 115.0(4) . .
C23 N7 C19 122.5(5) . .
C23 N7 Os1 118.9(4) . .
C19 N7 Os1 118.5(4) . .
C28 N8 C24 119.3(6) . .
C28 N8 Os1 127.3(4) . .
C24 N8 Os1 113.1(4) . .
O3 N9 O4 90(2) . .
O3 N9 O5 152(3) . .
O4 N9 O5 116(2) . .
N1 C1 W1 175.1(4) . .
N2 C2 W1 177.3(4) . .
N3 C3 W1 177.7(4) . .
N4 C4 W1 175.1(4) . .
C7 C6 O2 125.7(5) . .
C7 C6 C11 121.1(4) . .
O2 C6 C11 113.1(4) . .
C8 C7 C6 119.6(5) . .
C7 C8 C9 120.6(5) . .
C8 C9 C10 120.7(5) . .
C11 C10 C9 118.5(5) . .
C11 C10 C12 123.5(5) . .
C9 C10 C12 118.0(5) . .
O1 C11 C10 124.7(4) . .
O1 C11 C6 115.9(4) . .
C10 C11 C6 119.4(4) . .
N5 C12 C10 124.3(4) . .
N5 C13 C13 108.8(4) . 2_755
N6 C14 C15 122.8(6) . .
C16 C15 C14 118.9(7) . .
C15 C16 C17 120.1(7) . .
C16 C17 C18 119.9(6) . .
N6 C18 C17 120.3(6) . .
N6 C18 C19 114.3(5) . .
C17 C18 C19 125.4(5) . .
N7 C19 C20 120.0(6) . .
N7 C19 C18 113.7(4) . .
C20 C19 C18 126.3(6) . .
C19 C20 C21 117.5(7) . .
C22 C21 C20 121.8(6) . .
C21 C22 C23 119.8(7) . .
N7 C23 C22 118.4(6) . .
N7 C23 C24 112.7(5) . .
C22 C23 C24 128.9(6) . .
N8 C24 C25 120.1(7) . .
N8 C24 C23 115.9(5) . .
C25 C24 C23 123.9(6) . .
C26 C25 C24 119.5(8) . .
C25 C26 C27 120.1(7) . .
C26 C27 C28 119.6(9) . .
N8 C28 C27 121.4(8) . .

loop_
_geom_bond_atom_site_label_1
_geom_bond_atom_site_label_2
_geom_bond_distance
_geom_bond_site_symmetry_2
Tb1 O1 2.299(3) 2_755
Tb1 O1 2.299(3) .
Tb1 O1W 2.386(3) 2_755
Tb1 O1W 2.386(3) .
Tb1 N1 2.389(4) .
Tb1 N1 2.389(4) 2_755
Tb1 O2 2.533(3) 2_755
Tb1 O2 2.533(3) .
Tb1 Cu1 3.3504(8) .
Os1 N7 1.988(4) 14_655
Os1 N7 1.988(4) .
Os1 N8 2.050(5) 14_655
Os1 N8 2.050(5) .
Os1 N6 2.069(5) 14_655
Os1 N6 2.069(5) .
W1 C1 2.133(4) .
W1 C1 2.133(4) 3
W1 C2 2.162(5) .
W1 C2 2.162(5) 3
W1 C3 2.174(4) 3
W1 C3 2.174(4) .
W1 C4 2.176(4) .
W1 C4 2.176(4) 3
Cu1 O1 1.907(3) 2_755
Cu1 O1 1.907(3) .
Cu1 N5 1.912(4) 2_755
Cu1 N5 1.912(4) .
O1 C11 1.327(5) .
O2 C6 1.391(6) .
O2 C5 1.445(6) .
O3 N9 1.218(17) 12_654
O3 N9 1.218(17) .
O3 O4 1.73(3) .
O3 O4 1.73(3) 12_654
O4 N9 1.224(18) .
O5 N9 1.277(16) .
N1 C1 1.152(6) .
N2 C2 1.161(6) .
N3 C3 1.145(6) .
N4 C4 1.152(6) .
N5 C12 1.287(7) .
N5 C13 1.457(7) .
N6 C14 1.346(7) .
N6 C18 1.373(6) .
N7 C23 1.352(7) .
N7 C19 1.364(8) .
N8 C28 1.328(9) .
N8 C24 1.399(8) .
C6 C7 1.378(7) .
C6 C11 1.405(7) .
C7 C8 1.378(8) .
C8 C9 1.385(9) .
C9 C10 1.409(7) .
C10 C11 1.403(6) .
C10 C12 1.461(8) .
C13 C13 1.515(12) 2_755
C14 C15 1.378(9) .
C15 C16 1.355(11) .
C16 C17 1.364(11) .
C17 C18 1.390(9) .
C18 C19 1.454(9) .
C19 C20 1.388(8) .
C20 C21 1.391(11) .
C21 C22 1.361(11) .
C22 C23 1.393(8) .
C23 C24 1.440(9) .
C24 C25 1.399(9) .
C25 C26 1.355(13) .
C26 C27 1.384(13) .
C27 C28 1.390(11) .
